data_4078700
loop_
_publ_author_name
'Wimberg, Jan'
'Meyer, Steffen'
'Dechert, Sebastian'
'Meyer, Franc'

_publ_section_title
;
 Gold(I), Gold(III), and Heterometallic Gold(I)--Silver(I) and
 Gold(I)--Copper(I) Complexes of a Pyridazine-Bridged NHC/Pyrazole Hybrid
 Ligand and Their Initial Application in Catalysis
;
_journal_issue 14
_journal_name_full Organometallics
_journal_page_first 5025
_journal_paper_doi 10.1021/om300335w
_journal_volume 31
_journal_year 2012
_chemical_formula_moiety 'C42 H44 Ag Au N12 2+, B F4 -, F6 P -, C3 H6 O'
_chemical_formula_sum 'C45 H50 Ag Au B F10 N12 O P'
_chemical_formula_weight 1311.59
_chemical_name_systematic
;
 ?
;
_space_group_IT_number 15
_symmetry_cell_setting monoclinic
_symmetry_space_group_name_Hall '-C 2yc'
_symmetry_space_group_name_H-M 'C 1 2/c 1'
_atom_sites_solution_hydrogens geom
_atom_sites_solution_primary direct
_atom_sites_solution_secondary difmap
_audit_creation_method SHELXL-97
_cell_angle_alpha 90.00
_cell_angle_beta 129.0310(10)
_cell_angle_gamma 90.00
_cell_formula_units_Z 8
_cell_length_a 37.4936(8)
_cell_length_b 14.7162(3)
_cell_length_c 26.6462(6)
_cell_measurement_reflns_used 60006
_cell_measurement_temperature 133(2)
_cell_measurement_theta_max 25.67
_cell_measurement_theta_min 1.40
_cell_volume 11420.9(5)
_computing_cell_refinement 'X-AREA (Stoe & Cie, 2002)'
_computing_data_collection 'X-AREA (Stoe & Cie, 2002)'
_computing_data_reduction 'X-AREA (Stoe & Cie, 2002)'
_computing_molecular_graphics 'DIAMOND (Brandenburg, 2001)'
_computing_publication_material 'SHELXL-97 (Sheldrick, 1997)'
_computing_structure_refinement 'SHELXL-97 (Sheldrick, 1997)'
_computing_structure_solution 'SHELXS-97 (Sheldrick, 1990)'
_diffrn_ambient_temperature 133(2)
_diffrn_measured_fraction_theta_full 0.996
_diffrn_measured_fraction_theta_max 0.996
_diffrn_measurement_device_type 'Stoe IPDS II'
_diffrn_measurement_method \w
_diffrn_radiation_monochromator graphite
_diffrn_radiation_source 'fine-focus sealed tube'
_diffrn_radiation_type MoK\a
_diffrn_radiation_wavelength 0.71073
_diffrn_reflns_av_R_equivalents 0.0879
_diffrn_reflns_av_sigmaI/netI 0.0470
_diffrn_reflns_limit_h_max 45
_diffrn_reflns_limit_h_min -45
_diffrn_reflns_limit_k_max 17
_diffrn_reflns_limit_k_min -17
_diffrn_reflns_limit_l_max 32
_diffrn_reflns_limit_l_min -32
_diffrn_reflns_number 60006
_diffrn_reflns_theta_full 25.67
_diffrn_reflns_theta_max 25.67
_diffrn_reflns_theta_min 1.40
_exptl_absorpt_coefficient_mu 3.013
_exptl_absorpt_correction_T_max 0.6059
_exptl_absorpt_correction_T_min 0.4646
_exptl_absorpt_correction_type numerical
_exptl_absorpt_process_details 'X-RED (Stoe & Cie, 2002)'
_exptl_crystal_colour colorless
_exptl_crystal_density_diffrn 1.526
_exptl_crystal_density_method 'not measured'
_exptl_crystal_description block
_exptl_crystal_F_000 5184
_exptl_crystal_size_max 0.23
_exptl_crystal_size_mid 0.22
_exptl_crystal_size_min 0.1
_platon_squeeze_details
;
;
_refine_diff_density_max 0.917
_refine_diff_density_min -1.717
_refine_diff_density_rms 0.096
_refine_ls_extinction_method none
_refine_ls_goodness_of_fit_ref 1.041
_refine_ls_hydrogen_treatment constr
_refine_ls_matrix_type full
_refine_ls_number_parameters 669
_refine_ls_number_reflns 10775
_refine_ls_number_restraints 99
_refine_ls_restrained_S_all 1.086
_refine_ls_R_factor_all 0.0514
_refine_ls_R_factor_gt 0.0403
_refine_ls_shift/su_max 0.004
_refine_ls_shift/su_mean 0.000
_refine_ls_structure_factor_coef Fsqd
_refine_ls_weighting_details 'calc w=1/[\s^2^(Fo^2^)+(0.0567P)^2^+14.3926P] where P=(Fo^2^+2Fc^2^)/3'
_refine_ls_weighting_scheme calc
_refine_ls_wR_factor_gt 0.0987
_refine_ls_wR_factor_ref 0.1037
_reflns_number_gt 9071
_reflns_number_total 10775
_reflns_threshold_expression >2sigma(I)
_cod_data_source_file om300335w_si_002.cif
_cod_data_source_block 3-jw53
_cod_depositor_comments
;
The following automatic conversions were performed:

'_symmetry_cell_setting' value 'Monoclinic' changed to 'monoclinic'
according to /home/saulius/struct/CIF-dictionaries/cif_core.dic
dictionary named 'cif_core.dic' version 2.4.2 from 2011-04-26.

Automatic conversion script
Id: cif_fix_values 1891 2012-01-12 08:04:46Z andrius 
;
_cod_original_cell_volume 11420.9(4)
_cod_original_sg_symbol_H-M 'C 2/c'
_cod_database_code 4078700

loop_
_symmetry_equiv_pos_as_xyz
'x, y, z'
'-x, y, -z+1/2'
'x+1/2, y+1/2, z'
'-x+1/2, y+1/2, -z+1/2'
'-x, -y, -z'
'x, -y, z-1/2'
'-x+1/2, -y+1/2, -z'
'x+1/2, -y+1/2, z-1/2'

loop_
_atom_site_label
_atom_site_type_symbol
_atom_site_fract_x
_atom_site_fract_y
_atom_site_fract_z
_atom_site_U_iso_or_equiv
_atom_site_adp_type
_atom_site_occupancy
_atom_site_symmetry_multiplicity
_atom_site_calc_flag
_atom_site_refinement_flags
_atom_site_disorder_assembly
_atom_site_disorder_group
Ag1 Ag 0.472106(15) 0.56112(2) 0.66974(2) 0.04778(11) Uani 1 1 d . . .
Au1 Au 0.311615(7) 0.589388(12) 0.637290(9) 0.03888(7) Uani 1 1 d . . .
N1 N 0.32792(17) 0.6812(3) 0.7515(2) 0.0502(11) Uani 1 1 d . . .
N2 N 0.37675(16) 0.7314(3) 0.7414(2) 0.0482(10) Uani 1 1 d . . .
N3 N 0.41468(15) 0.6741(3) 0.7052(2) 0.0423(10) Uani 1 1 d . . .
N4 N 0.43754(16) 0.6858(3) 0.6821(2) 0.0427(10) Uani 1 1 d . . .
N5 N 0.47013(16) 0.7724(3) 0.6481(2) 0.0458(10) Uani 1 1 d . . .
N6 N 0.48713(16) 0.6929(3) 0.6432(2) 0.0465(10) Uani 1 1 d . . .
N7 N 0.23009(16) 0.5156(3) 0.5086(2) 0.0449(10) Uani 1 1 d . . .
N8 N 0.28968(15) 0.4367(3) 0.5435(2) 0.0452(10) Uani 1 1 d . . .
N9 N 0.36491(16) 0.4729(3) 0.5919(2) 0.0459(10) Uani 1 1 d . . .
N10 N 0.40902(16) 0.4500(3) 0.6221(2) 0.0453(10) Uani 1 1 d . . .
N11 N 0.46899(16) 0.3485(3) 0.6671(2) 0.0443(10) Uani 1 1 d . . .
N12 N 0.49799(17) 0.4212(3) 0.6880(2) 0.0447(10) Uani 1 1 d . . .
C1 C 0.34198(19) 0.6698(3) 0.7159(3) 0.0456(12) Uani 1 1 d . . .
C2 C 0.3527(2) 0.7494(4) 0.7969(3) 0.0607(16) Uani 1 1 d . . .
H2 H 0.3487 0.7694 0.8262 0.073 Uiso 1 1 calc R . .
C3 C 0.3830(2) 0.7810(4) 0.7911(3) 0.0595(16) Uani 1 1 d . . .
H3 H 0.4043 0.8271 0.8154 0.071 Uiso 1 1 calc R . .
C4 C 0.40234(19) 0.7468(3) 0.7196(3) 0.0459(12) Uani 1 1 d . . .
C5 C 0.4139(2) 0.8355(4) 0.7164(3) 0.0577(15) Uani 1 1 d . . .
H5 H 0.4058 0.8847 0.7292 0.069 Uiso 1 1 calc R . .
C6 C 0.4376(2) 0.8470(4) 0.6937(3) 0.0558(15) Uani 1 1 d . . .
H6 H 0.4466 0.9044 0.6908 0.067 Uiso 1 1 calc R . .
C7 C 0.44792(17) 0.7690(3) 0.6749(3) 0.0435(11) Uani 1 1 d . . .
C8 C 0.4747(2) 0.8432(4) 0.6175(3) 0.0528(14) Uani 1 1 d . . .
C9 C 0.4952(2) 0.8061(4) 0.5951(3) 0.0609(16) Uani 1 1 d . . .
H9 H 0.5032 0.8365 0.5728 0.073 Uiso 1 1 calc R . .
C10 C 0.5024(2) 0.7135(4) 0.6115(3) 0.0547(14) Uani 1 1 d . . .
C11 C 0.4598(3) 0.9386(4) 0.6125(4) 0.072(2) Uani 1 1 d . . .
H11A H 0.4799 0.9672 0.6541 0.108 Uiso 1 1 calc R . .
H11B H 0.4290 0.9392 0.5980 0.108 Uiso 1 1 calc R . .
H11C H 0.4609 0.9711 0.5823 0.108 Uiso 1 1 calc R . .
C12 C 0.5226(3) 0.6424(5) 0.5958(4) 0.075(2) Uani 1 1 d . . .
H12A H 0.5324 0.5915 0.6243 0.112 Uiso 1 1 calc R . .
H12B H 0.5485 0.6673 0.6012 0.112 Uiso 1 1 calc R . .
H12C H 0.5000 0.6229 0.5519 0.112 Uiso 1 1 calc R . .
C13 C 0.2902(2) 0.6331(4) 0.7411(3) 0.0515(13) Uani 1 1 d . . .
C14 C 0.2473(2) 0.6745(4) 0.7030(3) 0.0522(13) Uani 1 1 d . . .
C15 C 0.2121(2) 0.6308(5) 0.6977(3) 0.0628(16) Uani 1 1 d . . .
H15 H 0.1830 0.6568 0.6721 0.075 Uiso 1 1 calc R . .
C16 C 0.2192(3) 0.5500(5) 0.7293(4) 0.0673(17) Uani 1 1 d . . .
C17 C 0.2628(3) 0.5121(5) 0.7666(4) 0.0677(18) Uani 1 1 d . . .
H17 H 0.2677 0.4569 0.7870 0.081 Uiso 1 1 calc R . .
C18 C 0.2996(2) 0.5539(4) 0.7746(3) 0.0594(15) Uani 1 1 d . . .
C19 C 0.2389(2) 0.7623(4) 0.6681(3) 0.0654(16) Uani 1 1 d . . .
H19A H 0.2630 0.8045 0.6972 0.098 Uiso 1 1 calc R . .
H19B H 0.2100 0.7874 0.6527 0.098 Uiso 1 1 calc R . .
H19C H 0.2385 0.7510 0.6323 0.098 Uiso 1 1 calc R . .
C20 C 0.1803(3) 0.5050(7) 0.7226(5) 0.094(3) Uani 1 1 d . . .
H20A H 0.1606 0.4747 0.6816 0.142 Uiso 1 1 calc R . .
H20B H 0.1631 0.5501 0.7252 0.142 Uiso 1 1 calc R . .
H20C H 0.1925 0.4614 0.7566 0.142 Uiso 1 1 calc R . .
C21 C 0.3472(3) 0.5139(5) 0.8186(4) 0.077(2) Uani 1 1 d . . .
H21A H 0.3467 0.4590 0.8377 0.116 Uiso 1 1 calc R . .
H21B H 0.3678 0.5567 0.8520 0.116 Uiso 1 1 calc R . .
H21C H 0.3573 0.5003 0.7941 0.116 Uiso 1 1 calc R . .
C22 C 0.27559(19) 0.5109(3) 0.5576(3) 0.0442(12) Uani 1 1 d . . .
C23 C 0.2154(2) 0.4450(4) 0.4650(3) 0.0562(15) Uani 1 1 d . . .
H23 H 0.1855 0.4342 0.4279 0.067 Uiso 1 1 calc R . .
C24 C 0.2525(2) 0.3956(4) 0.4866(3) 0.0581(15) Uani 1 1 d . . .
H24 H 0.2534 0.3439 0.4674 0.070 Uiso 1 1 calc R . .
C25 C 0.3357(2) 0.4081(3) 0.5778(3) 0.0462(12) Uani 1 1 d . . .
C26 C 0.3477(2) 0.3171(4) 0.5948(3) 0.0557(15) Uani 1 1 d . . .
H26 H 0.3262 0.2739 0.5857 0.067 Uiso 1 1 calc R . .
C27 C 0.3924(2) 0.2944(4) 0.6254(3) 0.0565(15) Uani 1 1 d . . .
H27 H 0.4026 0.2349 0.6382 0.068 Uiso 1 1 calc R . .
C28 C 0.42234(19) 0.3637(3) 0.6370(3) 0.0443(12) Uani 1 1 d . . .
C29 C 0.4924(2) 0.2688(3) 0.6772(3) 0.0509(13) Uani 1 1 d . . .
C30 C 0.5356(2) 0.2924(4) 0.7045(3) 0.0546(14) Uani 1 1 d . . .
H30 H 0.5595 0.2532 0.7173 0.066 Uiso 1 1 calc R . .
C31 C 0.5383(2) 0.3877(3) 0.7101(3) 0.0449(12) Uani 1 1 d . . .
C32 C 0.4718(3) 0.1762(4) 0.6599(5) 0.083(3) Uani 1 1 d . . .
H32A H 0.4943 0.1324 0.6698 0.125 Uiso 1 1 calc R . .
H32B H 0.4462 0.1741 0.6145 0.125 Uiso 1 1 calc R . .
H32C H 0.4615 0.1626 0.6842 0.125 Uiso 1 1 calc R . .
C33 C 0.5782(2) 0.4479(4) 0.7359(3) 0.0526(13) Uani 1 1 d . . .
H33A H 0.5823 0.4552 0.7039 0.079 Uiso 1 1 calc R . .
H33B H 0.6054 0.4212 0.7741 0.079 Uiso 1 1 calc R . .
H33C H 0.5729 0.5061 0.7463 0.079 Uiso 1 1 calc R . .
C34 C 0.20109(19) 0.5885(3) 0.5016(3) 0.0476(12) Uani 1 1 d . . .
C35 C 0.19472(18) 0.6635(4) 0.4653(3) 0.0478(12) Uani 1 1 d . . .
C36 C 0.1690(2) 0.7346(4) 0.4617(3) 0.0534(14) Uani 1 1 d . . .
H36 H 0.1646 0.7862 0.4383 0.064 Uiso 1 1 calc R . .
C37 C 0.1494(2) 0.7314(4) 0.4918(3) 0.0541(14) Uani 1 1 d . . .
C38 C 0.1552(2) 0.6513(4) 0.5248(3) 0.0558(14) Uani 1 1 d . . .
H38 H 0.1411 0.6470 0.5436 0.067 Uiso 1 1 calc R . .
C39 C 0.1807(2) 0.5792(4) 0.5305(3) 0.0528(13) Uani 1 1 d . . .
C40 C 0.2150(2) 0.6674(4) 0.4312(3) 0.0602(15) Uani 1 1 d . . .
H40A H 0.2468 0.6501 0.4607 0.090 Uiso 1 1 calc R . .
H40B H 0.2125 0.7282 0.4162 0.090 Uiso 1 1 calc R . .
H40C H 0.1987 0.6265 0.3951 0.090 Uiso 1 1 calc R . .
C41 C 0.1244(2) 0.8118(5) 0.4916(3) 0.0669(17) Uani 1 1 d . . .
H41A H 0.1451 0.8460 0.5307 0.100 Uiso 1 1 calc R . .
H41B H 0.0990 0.7908 0.4890 0.100 Uiso 1 1 calc R . .
H41C H 0.1132 0.8498 0.4551 0.100 Uiso 1 1 calc R . .
C42 C 0.1879(3) 0.4962(4) 0.5683(4) 0.0679(18) Uani 1 1 d . . .
H42A H 0.2188 0.4958 0.6083 0.102 Uiso 1 1 calc R . .
H42B H 0.1829 0.4430 0.5438 0.102 Uiso 1 1 calc R . .
H42C H 0.1667 0.4965 0.5771 0.102 Uiso 1 1 calc R . .
P1A P 0.42302(19) 0.0996(3) 0.4579(3) 0.0969(16) Uiso 0.501(5) 1 d PD A 1
F11A F 0.4456(4) 0.2016(8) 0.4679(6) 0.109(5) Uiso 0.501(5) 1 d PD A 1
F12A F 0.4174(5) 0.1133(9) 0.5095(6) 0.139(5) Uiso 0.501(5) 1 d PD A 1
F13A F 0.4724(4) 0.0588(10) 0.5103(6) 0.218(9) Uiso 0.501(5) 1 d PD A 1
F14A F 0.4274(4) 0.0792(7) 0.4051(5) 0.120(4) Uiso 0.501(5) 1 d PD A 1
F15A F 0.3738(3) 0.1296(7) 0.4057(4) 0.085(3) Uiso 0.501(5) 1 d PD A 1
F16A F 0.4070(4) 0.0016(7) 0.4529(5) 0.115(4) Uiso 0.501(5) 1 d PD A 1
P1B P 0.4154(2) 0.2016(4) 0.4780(3) 0.1107(19) Uiso 0.499(5) 1 d PD A 2
F11B F 0.4408(6) 0.1868(12) 0.4473(8) 0.141(7) Uiso 0.499(5) 1 d PD A 2
F12B F 0.4551(5) 0.2591(10) 0.5378(7) 0.163(6) Uiso 0.499(5) 1 d PD A 2
F13B F 0.3930(5) 0.2945(9) 0.4398(7) 0.159(6) Uiso 0.499(5) 1 d PD A 2
F14B F 0.3745(3) 0.1571(7) 0.4211(5) 0.085(3) Uiso 0.499(5) 1 d PD A 2
F15B F 0.4426(4) 0.1162(7) 0.5224(5) 0.105(3) Uiso 0.499(5) 1 d PD A 2
F16B F 0.3874(5) 0.2144(11) 0.5028(8) 0.169(6) Uiso 0.499(5) 1 d PD A 2
B1 B 0.3901(3) 0.0709(4) 0.7102(4) 0.0567(17) Uani 1 1 d . . .
F1A F 0.4300(3) 0.0465(4) 0.7657(4) 0.132(4) Uani 0.854(11) 1 d P B 1
F2A F 0.3756(2) 0.1550(3) 0.7077(5) 0.127(4) Uani 0.854(11) 1 d P B 1
F3A F 0.3960(2) 0.0677(5) 0.6630(3) 0.104(2) Uani 0.854(11) 1 d P B 1
F1B F 0.4024(10) 0.114(2) 0.7684(15) 0.072(10) Uiso 0.146(11) 1 d P B 2
F2B F 0.3791(11) 0.128(2) 0.6676(15) 0.074(10) Uiso 0.146(11) 1 d P B 2
F3B F 0.4336(10) 0.0395(19) 0.7315(17) 0.063(8) Uiso 0.146(11) 1 d P B 2
F4 F 0.35704(14) 0.0065(2) 0.6908(2) 0.0678(10) Uani 1 1 d . B .
O1 O 0.2426(2) 0.7772(3) 0.9068(3) 0.0765(14) Uani 1 1 d . . .
C43 C 0.1925(5) 0.8162(9) 0.7960(6) 0.139(5) Uani 1 1 d . . .
H43A H 0.1686 0.7739 0.7832 0.209 Uiso 1 1 calc R . .
H43B H 0.1953 0.8204 0.7627 0.209 Uiso 1 1 calc R . .
H43C H 0.1851 0.8750 0.8029 0.209 Uiso 1 1 calc R . .
C44 C 0.2361(3) 0.7850(6) 0.8561(4) 0.075(2) Uani 1 1 d . . .
C45 C 0.2735(4) 0.7791(10) 0.8523(6) 0.146(5) Uani 1 1 d . . .
H45A H 0.2678 0.8209 0.8203 0.218 Uiso 1 1 calc R . .
H45B H 0.2751 0.7184 0.8406 0.218 Uiso 1 1 calc R . .
H45C H 0.3021 0.7941 0.8936 0.218 Uiso 1 1 calc R . .

loop_
_atom_site_aniso_label
_atom_site_aniso_U_11
_atom_site_aniso_U_22
_atom_site_aniso_U_33
_atom_site_aniso_U_23
_atom_site_aniso_U_13
_atom_site_aniso_U_12
Ag1 0.0542(2) 0.03191(18) 0.0584(3) 0.00210(16) 0.0360(2) 0.00020(16)
Au1 0.04302(11) 0.03597(11) 0.03807(11) -0.00288(8) 0.02573(9) -0.00328(8)
N1 0.051(3) 0.054(3) 0.049(3) -0.010(2) 0.033(2) -0.005(2)
N2 0.047(3) 0.045(2) 0.052(3) -0.015(2) 0.031(2) -0.007(2)
N3 0.047(2) 0.036(2) 0.050(3) -0.0063(18) 0.033(2) -0.0048(18)
N4 0.050(3) 0.034(2) 0.047(3) 0.0014(18) 0.032(2) 0.0009(18)
N5 0.047(2) 0.032(2) 0.054(3) 0.0059(18) 0.030(2) -0.0012(18)
N6 0.047(3) 0.039(2) 0.058(3) 0.008(2) 0.036(2) -0.0008(19)
N7 0.047(3) 0.040(2) 0.042(2) -0.0023(18) 0.025(2) -0.0068(19)
N8 0.043(2) 0.041(2) 0.043(3) -0.0068(19) 0.023(2) -0.0049(18)
N9 0.052(3) 0.037(2) 0.051(3) 0.0011(19) 0.033(2) -0.0013(19)
N10 0.052(3) 0.036(2) 0.053(3) -0.0009(19) 0.035(2) -0.0023(19)
N11 0.054(3) 0.0329(19) 0.054(3) -0.0032(18) 0.038(2) -0.0037(18)
N12 0.054(3) 0.035(2) 0.050(3) 0.0005(18) 0.035(2) -0.0028(18)
C1 0.046(3) 0.044(3) 0.047(3) 0.000(2) 0.029(3) 0.002(2)
C2 0.062(4) 0.067(4) 0.057(4) -0.024(3) 0.040(3) -0.009(3)
C3 0.059(4) 0.059(3) 0.062(4) -0.028(3) 0.039(3) -0.010(3)
C4 0.044(3) 0.041(3) 0.049(3) -0.004(2) 0.027(3) -0.001(2)
C5 0.057(4) 0.040(3) 0.078(4) -0.008(3) 0.043(3) -0.003(2)
C6 0.056(3) 0.032(2) 0.076(4) -0.004(3) 0.040(3) -0.004(2)
C7 0.039(3) 0.035(2) 0.048(3) 0.002(2) 0.024(2) -0.001(2)
C8 0.054(3) 0.043(3) 0.048(3) 0.005(2) 0.026(3) -0.009(2)
C9 0.068(4) 0.053(3) 0.067(4) 0.009(3) 0.045(4) -0.010(3)
C10 0.052(3) 0.050(3) 0.066(4) 0.008(3) 0.039(3) -0.001(3)
C11 0.093(5) 0.038(3) 0.070(5) 0.010(3) 0.044(4) 0.000(3)
C12 0.085(5) 0.073(4) 0.098(6) 0.006(4) 0.073(5) 0.003(4)
C13 0.056(3) 0.062(3) 0.050(3) -0.014(3) 0.040(3) -0.007(3)
C14 0.055(3) 0.058(3) 0.049(3) -0.008(3) 0.036(3) -0.004(3)
C15 0.059(4) 0.077(4) 0.063(4) -0.010(3) 0.043(3) -0.005(3)
C16 0.075(5) 0.078(4) 0.068(4) -0.005(4) 0.054(4) -0.010(4)
C17 0.086(5) 0.066(4) 0.078(5) 0.010(3) 0.065(4) 0.008(4)
C18 0.069(4) 0.065(4) 0.059(4) 0.002(3) 0.047(3) 0.006(3)
C19 0.062(4) 0.064(4) 0.066(4) -0.003(3) 0.038(4) -0.001(3)
C20 0.090(6) 0.120(7) 0.104(7) 0.015(6) 0.076(6) -0.007(5)
C21 0.077(5) 0.077(5) 0.083(5) 0.013(4) 0.053(4) 0.012(4)
C22 0.050(3) 0.036(2) 0.046(3) 0.003(2) 0.030(3) -0.004(2)
C23 0.058(4) 0.046(3) 0.046(3) -0.012(2) 0.024(3) -0.014(3)
C24 0.059(4) 0.050(3) 0.048(3) -0.016(3) 0.025(3) -0.009(3)
C25 0.054(3) 0.040(3) 0.046(3) -0.006(2) 0.032(3) -0.006(2)
C26 0.057(4) 0.040(3) 0.071(4) -0.006(3) 0.041(3) -0.008(2)
C27 0.059(4) 0.035(3) 0.080(4) -0.002(3) 0.046(4) -0.001(2)
C28 0.051(3) 0.037(3) 0.047(3) 0.000(2) 0.033(3) -0.002(2)
C29 0.061(3) 0.035(2) 0.077(4) -0.001(3) 0.053(3) 0.000(2)
C30 0.069(4) 0.038(3) 0.076(4) 0.000(3) 0.055(4) 0.004(3)
C31 0.060(3) 0.036(2) 0.052(3) 0.004(2) 0.041(3) 0.004(2)
C32 0.078(5) 0.048(3) 0.151(8) -0.005(4) 0.085(6) -0.002(3)
C33 0.051(3) 0.048(3) 0.056(4) -0.001(3) 0.032(3) -0.001(2)
C34 0.045(3) 0.041(3) 0.044(3) -0.003(2) 0.021(2) -0.004(2)
C35 0.038(3) 0.047(3) 0.045(3) 0.000(2) 0.020(2) -0.006(2)
C36 0.049(3) 0.045(3) 0.048(3) 0.007(2) 0.022(3) -0.002(2)
C37 0.043(3) 0.055(3) 0.045(3) -0.003(3) 0.018(3) 0.001(2)
C38 0.053(3) 0.062(3) 0.051(3) -0.002(3) 0.031(3) -0.008(3)
C39 0.054(3) 0.049(3) 0.052(3) -0.002(2) 0.032(3) -0.007(3)
C40 0.060(4) 0.056(3) 0.061(4) 0.012(3) 0.036(3) 0.002(3)
C41 0.055(4) 0.064(4) 0.061(4) -0.007(3) 0.027(3) 0.007(3)
C42 0.090(5) 0.055(3) 0.073(5) 0.010(3) 0.058(4) 0.002(3)
B1 0.062(4) 0.038(3) 0.060(4) 0.003(3) 0.034(4) -0.006(3)
F1A 0.106(5) 0.090(4) 0.076(5) 0.005(4) -0.003(4) -0.019(4)
F2A 0.117(5) 0.038(3) 0.209(9) -0.015(4) 0.095(6) 0.001(3)
F3A 0.099(5) 0.125(5) 0.114(5) -0.006(4) 0.080(5) -0.025(4)
F4 0.078(3) 0.0475(18) 0.089(3) -0.0019(18) 0.058(2) -0.0062(17)
O1 0.103(4) 0.066(3) 0.083(4) 0.012(2) 0.069(3) 0.003(3)
C43 0.139(11) 0.153(10) 0.111(9) 0.044(8) 0.071(9) 0.034(9)
C44 0.085(5) 0.093(5) 0.069(5) -0.001(4) 0.059(4) -0.008(4)
C45 0.121(9) 0.205(13) 0.150(11) -0.089(10) 0.104(9) -0.053(9)

loop_
_atom_type_symbol
_atom_type_description
_atom_type_scat_dispersion_real
_atom_type_scat_dispersion_imag
_atom_type_scat_source
C C 0.0033 0.0016 'International Tables Vol C Tables 4.2.6.8 and 6.1.1.4'
H H 0.0000 0.0000 'International Tables Vol C Tables 4.2.6.8 and 6.1.1.4'
B B 0.0013 0.0007 'International Tables Vol C Tables 4.2.6.8 and 6.1.1.4'
N N 0.0061 0.0033 'International Tables Vol C Tables 4.2.6.8 and 6.1.1.4'
O O 0.0106 0.0060 'International Tables Vol C Tables 4.2.6.8 and 6.1.1.4'
F F 0.0171 0.0103 'International Tables Vol C Tables 4.2.6.8 and 6.1.1.4'
Ag Ag -0.8971 1.1015 'International Tables Vol C Tables 4.2.6.8 and 6.1.1.4'
Au Au -2.0133 8.8022 'International Tables Vol C Tables 4.2.6.8 and 6.1.1.4'
P P 0.1023 0.0942 'International Tables Vol C Tables 4.2.6.8 and 6.1.1.4'

loop_
_geom_angle_atom_site_label_1
_geom_angle_atom_site_label_2
_geom_angle_atom_site_label_3
_geom_angle
_geom_angle_site_symmetry_3
N12 Ag1 N6 135.54(16) .
N12 Ag1 N4 153.22(16) .
N6 Ag1 N4 69.29(15) .
N12 Ag1 N10 68.87(16) .
N6 Ag1 N10 139.15(17) .
N4 Ag1 N10 98.76(15) .
N12 Ag1 Ag1 83.34(12) 2_656
N6 Ag1 Ag1 108.63(13) 2_656
N4 Ag1 Ag1 77.41(11) 2_656
N10 Ag1 Ag1 106.23(11) 2_656
C22 Au1 C1 174.4(2) .
C1 N1 C2 111.0(5) .
C1 N1 C13 124.9(5) .
C2 N1 C13 124.0(5) .
C1 N2 C3 110.8(5) .
C1 N2 C4 125.6(4) .
C3 N2 C4 123.5(5) .
C4 N3 N4 118.1(4) .
C7 N4 N3 120.7(4) .
C7 N4 Ag1 116.9(3) .
N3 N4 Ag1 121.5(3) .
N6 N5 C8 110.2(5) .
N6 N5 C7 118.5(4) .
C8 N5 C7 131.0(5) .
C10 N6 N5 106.1(4) .
C10 N6 Ag1 133.9(4) .
N5 N6 Ag1 118.7(3) .
C22 N7 C23 111.5(5) .
C22 N7 C34 123.4(4) .
C23 N7 C34 125.0(5) .
C22 N8 C24 110.5(5) .
C22 N8 C25 125.8(5) .
C24 N8 C25 123.4(5) .
C25 N9 N10 118.4(4) .
C28 N10 N9 120.4(4) .
C28 N10 Ag1 114.9(4) .
N9 N10 Ag1 123.9(3) .
N12 N11 C29 109.8(4) .
N12 N11 C28 119.4(4) .
C29 N11 C28 130.7(4) .
C31 N12 N11 106.4(4) .
C31 N12 Ag1 132.0(4) .
N11 N12 Ag1 121.0(3) .
N1 C1 N2 103.9(5) .
N1 C1 Au1 125.8(4) .
N2 C1 Au1 129.9(4) .
C3 C2 N1 107.8(5) .
C2 C3 N2 106.5(5) .
N3 C4 C5 124.3(5) .
N3 C4 N2 116.2(4) .
C5 C4 N2 119.4(5) .
C6 C5 C4 117.3(5) .
C5 C6 C7 117.3(5) .
N4 C7 N5 115.3(4) .
N4 C7 C6 122.0(5) .
N5 C7 C6 122.7(5) .
C9 C8 N5 105.6(5) .
C9 C8 C11 129.0(6) .
N5 C8 C11 125.4(6) .
C8 C9 C10 107.8(5) .
N6 C10 C9 110.2(6) .
N6 C10 C12 121.2(5) .
C9 C10 C12 128.5(6) .
C18 C13 C14 123.3(6) .
C18 C13 N1 118.3(6) .
C14 C13 N1 118.0(5) .
C15 C14 C13 117.4(6) .
C15 C14 C19 121.3(6) .
C13 C14 C19 121.3(6) .
C16 C15 C14 122.0(7) .
C15 C16 C17 117.9(6) .
C15 C16 C20 120.5(7) .
C17 C16 C20 121.6(7) .
C16 C17 C18 122.5(6) .
C13 C18 C17 116.8(6) .
C13 C18 C21 122.0(6) .
C17 C18 C21 121.2(6) .
N7 C22 N8 104.3(5) .
N7 C22 Au1 126.3(4) .
N8 C22 Au1 129.1(4) .
C24 C23 N7 106.8(5) .
C23 C24 N8 106.8(5) .
N9 C25 C26 124.3(5) .
N9 C25 N8 115.2(5) .
C26 C25 N8 120.5(5) .
C27 C26 C25 116.8(5) .
C26 C27 C28 117.8(5) .
N10 C28 C27 122.1(5) .
N10 C28 N11 114.8(4) .
C27 C28 N11 123.1(5) .
C30 C29 N11 106.7(5) .
C30 C29 C32 128.4(5) .
N11 C29 C32 124.9(5) .
C29 C30 C31 107.2(5) .
N12 C31 C30 109.8(5) .
N12 C31 C33 121.4(5) .
C30 C31 C33 128.8(5) .
C35 C34 C39 123.5(5) .
C35 C34 N7 117.6(5) .
C39 C34 N7 118.9(5) .
C36 C35 C34 117.1(5) .
C36 C35 C40 121.6(5) .
C34 C35 C40 121.4(5) .
C35 C36 C37 122.3(5) .
C36 C37 C38 117.5(6) .
C36 C37 C41 121.7(6) .
C38 C37 C41 120.7(6) .
C39 C38 C37 122.7(6) .
C38 C39 C34 116.7(5) .
C38 C39 C42 121.7(6) .
C34 C39 C42 121.5(6) .
F15A P1A F12A 90.5(6) .
F15A P1A F16A 90.5(6) .
F12A P1A F16A 86.2(6) .
F15A P1A F14A 89.4(5) .
F12A P1A F14A 176.1(7) .
F16A P1A F14A 90.0(6) .
F15A P1A F13A 174.5(8) .
F12A P1A F13A 90.2(6) .
F16A P1A F13A 84.1(6) .
F14A P1A F13A 89.6(6) .
F15A P1A F11A 95.0(6) .
F12A P1A F11A 94.7(6) .
F16A P1A F11A 174.4(6) .
F14A P1A F11A 89.2(6) .
F13A P1A F11A 90.3(6) .
F14B P1B F16B 87.1(8) .
F14B P1B F12B 172.7(8) .
F16B P1B F12B 88.0(9) .
F14B P1B F15B 100.5(7) .
F16B P1B F15B 93.9(8) .
F12B P1B F15B 85.2(8) .
F14B P1B F13B 86.3(8) .
F16B P1B F13B 86.7(9) .
F12B P1B F13B 88.1(8) .
F15B P1B F13B 173.2(9) .
F14B P1B F11B 89.0(8) .
F16B P1B F11B 175.9(10) .
F12B P1B F11B 95.9(9) .
F15B P1B F11B 87.9(8) .
F13B P1B F11B 92.0(9) .
F2B B1 F1A 133.4(16) .
F2B B1 F2A 56.0(16) .
F1A B1 F2A 116.4(8) .
F2B B1 F4 114.5(15) .
F1A B1 F4 110.3(6) .
F2A B1 F4 112.2(7) .
F2B B1 F3A 50.4(17) .
F1A B1 F3A 106.6(8) .
F2A B1 F3A 105.9(7) .
F4 B1 F3A 104.5(6) .
F2B B1 F3B 103(2) .
F1A B1 F3B 42.8(12) .
F2A B1 F3B 130.4(13) .
F4 B1 F3B 117.4(12) .
F3A B1 F3B 63.9(14) .
F2B B1 F1B 112(2) .
F1A B1 F1B 63.5(13) .
F2A B1 F1B 59.7(13) .
F4 B1 F1B 107.9(13) .
F3A B1 F1B 147.5(13) .
F3B B1 F1B 101.8(18) .
O1 C44 C43 123.2(9) .
O1 C44 C45 122.5(9) .
C43 C44 C45 113.5(9) .

loop_
_geom_bond_atom_site_label_1
_geom_bond_atom_site_label_2
_geom_bond_distance
_geom_bond_site_symmetry_2
Ag1 N12 2.197(4) .
Ag1 N6 2.253(4) .
Ag1 N4 2.386(4) .
Ag1 N10 2.470(4) .
Ag1 Ag1 3.3768(9) 2_656
Au1 C22 2.013(5) .
Au1 C1 2.020(6) .
N1 C1 1.354(7) .
N1 C2 1.386(7) .
N1 C13 1.442(7) .
N2 C1 1.367(7) .
N2 C3 1.398(7) .
N2 C4 1.418(7) .
N3 C4 1.315(6) .
N3 N4 1.345(6) .
N4 C7 1.335(6) .
N5 N6 1.378(6) .
N5 C8 1.397(7) .
N5 C7 1.399(7) .
N6 C10 1.321(7) .
N7 C22 1.347(7) .
N7 C23 1.388(7) .
N7 C34 1.453(7) .
N8 C22 1.366(7) .
N8 C24 1.394(7) .
N8 C25 1.416(7) .
N9 C25 1.316(7) .
N9 N10 1.349(6) .
N10 C28 1.330(7) .
N11 N12 1.369(6) .
N11 C29 1.385(7) .
N11 C28 1.410(7) .
N12 C31 1.323(7) .
C2 C3 1.323(9) .
C4 C5 1.395(8) .
C5 C6 1.365(9) .
C6 C7 1.400(8) .
C8 C9 1.350(9) .
C8 C11 1.486(8) .
C9 C10 1.405(8) .
C10 C12 1.498(9) .
C13 C18 1.373(9) .
C13 C14 1.392(9) .
C14 C15 1.389(9) .
C14 C19 1.505(9) .
C15 C16 1.384(10) .
C16 C17 1.387(10) .
C16 C20 1.504(10) .
C17 C18 1.399(9) .
C18 C21 1.506(10) .
C23 C24 1.337(9) .
C25 C26 1.394(8) .
C26 C27 1.365(9) .
C27 C28 1.399(8) .
C29 C30 1.339(8) .
C29 C32 1.489(8) .
C30 C31 1.407(7) .
C31 C33 1.485(8) .
C34 C35 1.386(8) .
C34 C39 1.394(8) .
C35 C36 1.385(8) .
C35 C40 1.508(8) .
C36 C37 1.387(9) .
C37 C38 1.403(8) .
C37 C41 1.508(8) .
C38 C39 1.370(8) .
C39 C42 1.495(8) .
P1A F15A 1.517(9) .
P1A F12A 1.531(10) .
P1A F16A 1.535(10) .
P1A F14A 1.544(10) .
P1A F13A 1.575(11) .
P1A F11A 1.661(11) .
P1B F14B 1.465(9) .
P1B F16B 1.563(11) .
P1B F12B 1.577(11) .
P1B F15B 1.581(10) .
P1B F13B 1.592(11) .
P1B F11B 1.613(11) .
B1 F2B 1.26(3) .
B1 F1A 1.328(10) .
B1 F2A 1.337(9) .
B1 F4 1.377(8) .
B1 F3A 1.410(10) .
B1 F3B 1.43(3) .
B1 F1B 1.46(3) .
O1 C44 1.218(8) .
C43 C44 1.467(13) .
C44 C45 1.470(12) .

loop_
_platon_squeeze_void_nr
_platon_squeeze_void_average_x
_platon_squeeze_void_average_y
_platon_squeeze_void_average_z
_platon_squeeze_void_volume
_platon_squeeze_void_count_electrons
_platon_squeeze_void_content
1 -0.000 -0.000 -0.000 445 122 ' '
2 0.500 0.500 -0.000 445 122 ' '
3 0.500 0.500 0.500 445 122 ' '
4 1.000 -0.000 0.500 445 122 ' '
